data_2017450
loop_
_publ_author_name
'Hori, Akiko'
'Ishida, Yasuhide'
'Kikuchi, Takahiro'
'Miyamoto, Kumiko'
'Sakaguchi, Hiroshi'

_publ_section_title
;
 Two regioisomers of condensed thioheterocyclic triazine synthesized
 from 6-phenyl-3-thioxo-2,3,4,5-tetrahydro-1,2,4-triazin-5-one
;
_journal_coeditor_code LN3135
_journal_issue 12
_journal_name_full 'Acta Crystallographica Section C'
_journal_page_first o593
_journal_page_last o597
_journal_paper_doi 10.1107/S0108270109043728
_journal_volume 65
_journal_year 2009
_chemical_formula_iupac 'C11 H9 N3 O S'
_chemical_formula_moiety 'C11 H9 N3 O S'
_chemical_formula_sum 'C11 H9 N3 O S'
_chemical_formula_weight 231.27
_chemical_name_systematic
;
3-phenyl-6,7-dihydro-4<i>H</i>-1,3-thiazolo[2,3-<i>c</i>][1,2,4]triazin-4-one
;
_space_group_IT_number 14
_symmetry_cell_setting monoclinic
_symmetry_space_group_name_Hall '-P 2ybc'
_symmetry_space_group_name_H-M 'P 1 21/c 1'
_atom_sites_solution_hydrogens geom
_atom_sites_solution_primary direct
_atom_sites_solution_secondary difmap
_cell_angle_alpha 90.00
_cell_angle_beta 104.638(2)
_cell_angle_gamma 90.00
_cell_formula_units_Z 8
_cell_length_a 21.627(3)
_cell_length_b 8.1222(10)
_cell_length_c 11.8888(15)
_cell_measurement_reflns_used 4011
_cell_measurement_temperature 100
_cell_measurement_theta_max 27.71
_cell_measurement_theta_min 2.69
_cell_volume 2020.6(5)
_computing_cell_refinement 'SAINT (Bruker, 2006)'
_computing_data_collection 'APEX2 (Bruker, 2006)'
_computing_data_reduction 'SAINT (Bruker, 2006)'
_computing_molecular_graphics 'SHELXTL (Sheldrick, 2008)'
_computing_publication_material 'SHELXTL (Sheldrick, 2008)'
_computing_structure_refinement 'SHELXL97 (Sheldrick, 2008)'
_computing_structure_solution 'SHELXS97 (Sheldrick, 2008)'
_diffrn_ambient_temperature 100
_diffrn_detector_area_resol_mean 8.333
_diffrn_measured_fraction_theta_full 0.974
_diffrn_measured_fraction_theta_max 0.974
_diffrn_measurement_device_type 'Bruker APEXII CCD'
_diffrn_measurement_method '\f and \w scans'
_diffrn_radiation_monochromator graphite
_diffrn_radiation_source 'fine-focus sealed tube'
_diffrn_radiation_type MoKa
_diffrn_radiation_wavelength 0.71073
_diffrn_reflns_av_R_equivalents 0.0234
_diffrn_reflns_av_sigmaI/netI 0.0323
_diffrn_reflns_limit_h_max 12
_diffrn_reflns_limit_h_min -27
_diffrn_reflns_limit_k_max 10
_diffrn_reflns_limit_k_min -10
_diffrn_reflns_limit_l_max 15
_diffrn_reflns_limit_l_min -13
_diffrn_reflns_number 10860
_diffrn_reflns_theta_full 27.48
_diffrn_reflns_theta_max 27.48
_diffrn_reflns_theta_min 2.69
_exptl_absorpt_coefficient_mu 0.299
_exptl_absorpt_correction_T_max 0.9707
_exptl_absorpt_correction_T_min 0.9156
_exptl_absorpt_correction_type empirical
_exptl_absorpt_process_details
;
(SADABS; Sheldrick, 1996)
;
_exptl_crystal_colour colorless
_exptl_crystal_density_diffrn 1.520
_exptl_crystal_density_method 'not measured'
_exptl_crystal_description block
_exptl_crystal_F_000 960
_exptl_crystal_size_max 0.30
_exptl_crystal_size_mid 0.30
_exptl_crystal_size_min 0.10
_refine_diff_density_max 0.555
_refine_diff_density_min -0.500
_refine_ls_extinction_method none
_refine_ls_goodness_of_fit_ref 1.028
_refine_ls_hydrogen_treatment constr
_refine_ls_matrix_type full
_refine_ls_number_parameters 289
_refine_ls_number_reflns 4517
_refine_ls_number_restraints 0
_refine_ls_restrained_S_all 1.028
_refine_ls_R_factor_all 0.0535
_refine_ls_R_factor_gt 0.0401
_refine_ls_shift/su_max 0.001
_refine_ls_shift/su_mean 0.000
_refine_ls_structure_factor_coef Fsqd
_refine_ls_weighting_details 'calc w=1/[\s^2^(Fo^2^)+(0.0469P)^2^+1.0379P] where P=(Fo^2^+2Fc^2^)/3'
_refine_ls_weighting_scheme calc
_refine_ls_wR_factor_gt 0.0944
_refine_ls_wR_factor_ref 0.1010
_reflns_number_gt 3632
_reflns_number_total 4517
_reflns_threshold_expression 'I > 2\s(I)'
_cod_data_source_file ln3135.cif
_cod_data_source_block III
_cod_original_cell_volume 2020.6(4)
_cod_original_sg_symbol_H-M 'P 21/c'
_cod_database_code 2017450
_cod_database_fobs_code 2017450

loop_
_symmetry_equiv_pos_as_xyz
'x, y, z'
'-x, y+1/2, -z+1/2'
'-x, -y, -z'
'x, -y-1/2, z-1/2'

loop_
_atom_site_type_symbol
_atom_site_label
_atom_site_fract_x
_atom_site_fract_y
_atom_site_fract_z
_atom_site_U_iso_or_equiv
_atom_site_adp_type
_atom_site_calc_flag
_atom_site_refinement_flags
_atom_site_occupancy
_atom_site_disorder_assembly
_atom_site_disorder_group
C C1 0.32791(10) 0.4391(3) 0.75224(19) 0.0355(5) Uani d . 1 . .
H H1A 0.3005 0.5351 0.7220 0.043 Uiso calc R 1 . .
H H1B 0.3195 0.4055 0.8271 0.043 Uiso calc R 1 . .
C C2 0.39778(8) 0.4846(2) 0.77028(15) 0.0222(4) Uani d . 1 . .
H H2A 0.4022 0.6052 0.7630 0.027 Uiso calc R 1 . .
H H2B 0.4223 0.4509 0.8489 0.027 Uiso calc R 1 . .
C C3 0.38304(8) 0.2888(2) 0.61371(15) 0.0191(4) Uani d . 1 . .
C C5 0.48389(8) 0.4270(2) 0.67158(14) 0.0188(4) Uani d . 1 . .
C C6 0.49918(8) 0.3229(2) 0.58033(14) 0.0174(3) Uani d . 1 . .
C C11 0.56367(8) 0.3248(2) 0.55718(14) 0.0181(3) Uani d . 1 . .
C C12 0.57745(9) 0.2090(2) 0.47880(15) 0.0213(4) Uani d . 1 . .
H H12 0.5454 0.1339 0.4404 0.026 Uiso calc R 1 . .
C C13 0.63739(9) 0.2040(2) 0.45735(16) 0.0250(4) Uani d . 1 . .
H H13 0.6462 0.1250 0.4045 0.030 Uiso calc R 1 . .
C C14 0.68486(9) 0.3135(2) 0.51242(16) 0.0255(4) Uani d . 1 . .
H H14 0.7260 0.3092 0.4977 0.031 Uiso calc R 1 . .
C C15 0.67157(9) 0.4288(2) 0.58891(16) 0.0245(4) Uani d . 1 . .
H H15 0.7037 0.5045 0.6262 0.029 Uiso calc R 1 . .
C C16 0.61167(8) 0.4350(2) 0.61172(15) 0.0204(4) Uani d . 1 . .
H H16 0.6033 0.5145 0.6646 0.024 Uiso calc R 1 . .
C C21 0.16178(10) 0.4367(4) 0.4046(2) 0.0523(7) Uani d . 1 . .
H H21A 0.1686 0.4002 0.4863 0.063 Uiso calc R 1 . .
H H21B 0.1899 0.5324 0.4032 0.063 Uiso calc R 1 . .
C C22 0.09343(9) 0.4853(2) 0.35684(15) 0.0254(4) Uani d . 1 . .
H H22A 0.0678 0.4531 0.4116 0.031 Uiso calc R 1 . .
H H22B 0.0901 0.6060 0.3456 0.031 Uiso calc R 1 . .
C C23 0.10903(8) 0.2906(2) 0.21353(15) 0.0202(4) Uani d . 1 . .
C C25 0.00847(8) 0.4299(2) 0.17702(15) 0.0194(4) Uani d . 1 . .
C C26 -0.00682(8) 0.3257(2) 0.07212(14) 0.0183(3) Uani d . 1 . .
C C31 -0.07151(8) 0.3247(2) -0.00950(15) 0.0190(4) Uani d . 1 . .
C C32 -0.08497(9) 0.2097(2) -0.10055(16) 0.0249(4) Uani d . 1 . .
H H32 -0.0524 0.1370 -0.1105 0.030 Uiso calc R 1 . .
C C33 -0.14525(10) 0.2010(2) -0.17605(17) 0.0294(4) Uani d . 1 . .
H H33 -0.1537 0.1223 -0.2372 0.035 Uiso calc R 1 . .
C C34 -0.19334(9) 0.3062(2) -0.16294(18) 0.0308(5) Uani d . 1 . .
H H34 -0.2346 0.3000 -0.2148 0.037 Uiso calc R 1 . .
C C35 -0.18082(9) 0.4205(3) -0.07368(18) 0.0300(4) Uani d . 1 . .
H H35 -0.2138 0.4928 -0.0646 0.036 Uiso calc R 1 . .
C C36 -0.12059(9) 0.4308(2) 0.00275(17) 0.0246(4) Uani d . 1 . .
H H36 -0.1126 0.5099 0.0635 0.030 Uiso calc R 1 . .
N N1 0.45743(7) 0.22165(18) 0.51665(13) 0.0201(3) Uani d . 1 . .
N N2 0.39686(7) 0.20253(18) 0.53141(13) 0.0218(3) Uani d . 1 . .
N N4 0.42228(7) 0.39948(17) 0.68153(12) 0.0183(3) Uani d . 1 . .
N N21 0.03514(7) 0.22516(18) 0.04688(13) 0.0211(3) Uani d . 1 . .
N N22 0.09563(7) 0.20606(18) 0.11785(13) 0.0227(3) Uani d . 1 . .
N N24 0.06947(7) 0.40080(18) 0.24500(12) 0.0189(3) Uani d . 1 . .
O O1 0.51799(6) 0.52754(16) 0.73436(11) 0.0248(3) Uani d . 1 . .
O O2 -0.02550(6) 0.53237(16) 0.20753(11) 0.0270(3) Uani d . 1 . .
S S1 0.30970(2) 0.26990(6) 0.64887(4) 0.02690(13) Uani d . 1 . .
S S2 0.18175(2) 0.27044(6) 0.31750(4) 0.02798(13) Uani d . 1 . .

loop_
_atom_site_aniso_label
_atom_site_aniso_U_11
_atom_site_aniso_U_22
_atom_site_aniso_U_33
_atom_site_aniso_U_12
_atom_site_aniso_U_13
_atom_site_aniso_U_23
C1 0.0289(11) 0.0447(13) 0.0340(11) -0.0023(9) 0.0099(9) -0.0124(10)
C2 0.0268(9) 0.0228(9) 0.0176(8) 0.0013(7) 0.0063(7) -0.0006(7)
C3 0.0190(8) 0.0154(8) 0.0208(8) -0.0002(7) 0.0013(7) 0.0046(7)
C5 0.0224(9) 0.0170(8) 0.0152(8) 0.0005(7) 0.0017(7) 0.0026(6)
C6 0.0225(9) 0.0128(8) 0.0151(8) 0.0011(6) 0.0017(7) 0.0024(6)
C11 0.0210(8) 0.0151(8) 0.0168(8) 0.0015(6) 0.0019(6) 0.0042(6)
C12 0.0261(9) 0.0177(8) 0.0192(8) -0.0008(7) 0.0038(7) 0.0007(7)
C13 0.0312(10) 0.0200(9) 0.0251(9) 0.0041(8) 0.0097(8) -0.0010(7)
C14 0.0253(10) 0.0248(10) 0.0277(10) 0.0020(8) 0.0091(8) 0.0038(8)
C15 0.0234(9) 0.0226(9) 0.0257(9) -0.0028(7) 0.0026(7) 0.0008(7)
C16 0.0229(9) 0.0168(8) 0.0206(9) 0.0002(7) 0.0040(7) 0.0012(7)
C21 0.0252(11) 0.093(2) 0.0374(13) 0.0016(12) 0.0051(9) -0.0277(13)
C22 0.0312(10) 0.0270(10) 0.0187(9) -0.0048(8) 0.0073(7) -0.0024(7)
C23 0.0189(8) 0.0179(8) 0.0248(9) -0.0027(7) 0.0077(7) 0.0050(7)
C25 0.0215(9) 0.0192(8) 0.0201(9) -0.0013(7) 0.0103(7) 0.0017(7)
C26 0.0216(9) 0.0159(8) 0.0192(8) -0.0012(7) 0.0084(7) 0.0017(6)
C31 0.0227(9) 0.0162(8) 0.0191(8) -0.0018(7) 0.0068(7) 0.0047(7)
C32 0.0291(10) 0.0206(9) 0.0248(9) -0.0014(8) 0.0064(8) 0.0013(7)
C33 0.0349(11) 0.0261(10) 0.0241(10) -0.0067(8) 0.0015(8) 0.0022(8)
C34 0.0245(10) 0.0303(11) 0.0326(11) -0.0057(8) -0.0018(8) 0.0125(8)
C35 0.0245(10) 0.0274(10) 0.0374(11) 0.0027(8) 0.0062(8) 0.0103(9)
C36 0.0266(10) 0.0194(9) 0.0286(10) 0.0005(7) 0.0084(8) 0.0034(7)
N1 0.0211(8) 0.0169(7) 0.0213(7) -0.0007(6) 0.0037(6) -0.0004(6)
N2 0.0228(8) 0.0167(7) 0.0256(8) -0.0018(6) 0.0055(6) -0.0028(6)
N4 0.0221(7) 0.0169(7) 0.0151(7) 0.0001(6) 0.0031(6) 0.0001(6)
N21 0.0220(8) 0.0183(7) 0.0238(8) -0.0001(6) 0.0073(6) -0.0009(6)
N22 0.0213(8) 0.0184(7) 0.0289(8) 0.0013(6) 0.0072(6) -0.0008(6)
N24 0.0208(7) 0.0194(7) 0.0183(7) -0.0020(6) 0.0080(6) 0.0000(6)
O1 0.0267(7) 0.0265(7) 0.0204(6) -0.0052(5) 0.0042(5) -0.0075(5)
O2 0.0285(7) 0.0283(7) 0.0263(7) 0.0059(6) 0.0105(6) -0.0058(6)
S1 0.0234(2) 0.0255(2) 0.0329(3) -0.00412(19) 0.00939(19) -0.0022(2)
S2 0.0221(2) 0.0261(3) 0.0327(3) -0.00063(19) 0.00128(19) 0.0042(2)

loop_
_atom_type_symbol
_atom_type_description
_atom_type_scat_dispersion_real
_atom_type_scat_dispersion_imag
_atom_type_scat_source
C C 0.0033 0.0016 'International Tables Vol C Tables 4.2.6.8 and 6.1.1.4'
H H 0.0000 0.0000 'International Tables Vol C Tables 4.2.6.8 and 6.1.1.4'
N N 0.0061 0.0033 'International Tables Vol C Tables 4.2.6.8 and 6.1.1.4'
O O 0.0106 0.0060 'International Tables Vol C Tables 4.2.6.8 and 6.1.1.4'
S S 0.1246 0.1234 'International Tables Vol C Tables 4.2.6.8 and 6.1.1.4'

loop_
_geom_angle_atom_site_label_1
_geom_angle_atom_site_label_2
_geom_angle_atom_site_label_3
_geom_angle_site_symmetry_1
_geom_angle_site_symmetry_3
_geom_angle
_geom_angle_publ_flag
C2 C1 S1 . . 108.52(13) ?
C2 C1 H1A . . 110.0 ?
S1 C1 H1A . . 110.0 ?
C2 C1 H1B . . 110.0 ?
S1 C1 H1B . . 110.0 ?
H1A C1 H1B . . 108.4 ?
N4 C2 C1 . . 108.11(15) ?
N4 C2 H2A . . 110.1 ?
C1 C2 H2A . . 110.1 ?
N4 C2 H2B . . 110.1 ?
C1 C2 H2B . . 110.1 ?
H2A C2 H2B . . 108.4 ?
N2 C3 N4 . . 125.33(16) ?
N2 C3 S1 . . 121.94(13) ?
N4 C3 S1 . . 112.73(13) ?
O1 C5 N4 . . 120.07(16) ?
O1 C5 C6 . . 128.26(16) ?
N4 C5 C6 . . 111.66(14) ?
N1 C6 C5 . . 122.25(16) ?
N1 C6 C11 . . 116.14(15) ?
C5 C6 C11 . . 121.60(15) ?
C16 C11 C12 . . 118.52(16) ?
C16 C11 C6 . . 122.74(16) ?
C12 C11 C6 . . 118.72(15) ?
C13 C12 C11 . . 120.45(17) ?
C13 C12 H12 . . 119.8 ?
C11 C12 H12 . . 119.8 ?
C12 C13 C14 . . 120.59(17) ?
C12 C13 H13 . . 119.7 ?
C14 C13 H13 . . 119.7 ?
C15 C14 C13 . . 119.37(18) ?
C15 C14 H14 . . 120.3 ?
C13 C14 H14 . . 120.3 ?
C14 C15 C16 . . 120.73(17) ?
C14 C15 H15 . . 119.6 ?
C16 C15 H15 . . 119.6 ?
C15 C16 C11 . . 120.34(17) ?
C15 C16 H16 . . 119.8 ?
C11 C16 H16 . . 119.8 ?
C22 C21 S2 . . 109.48(15) ?
C22 C21 H21A . . 109.8 ?
S2 C21 H21A . . 109.8 ?
C22 C21 H21B . . 109.8 ?
S2 C21 H21B . . 109.8 ?
H21A C21 H21B . . 108.2 ?
N24 C22 C21 . . 108.00(16) ?
N24 C22 H22A . . 110.1 ?
C21 C22 H22A . . 110.1 ?
N24 C22 H22B . . 110.1 ?
C21 C22 H22B . . 110.1 ?
H22A C22 H22B . . 108.4 ?
N22 C23 N24 . . 125.13(16) ?
N22 C23 S2 . . 122.19(14) ?
N24 C23 S2 . . 112.68(13) ?
O2 C25 N24 . . 119.91(16) ?
O2 C25 C26 . . 128.18(16) ?
N24 C25 C26 . . 111.91(14) ?
N21 C26 C25 . . 122.10(16) ?
N21 C26 C31 . . 116.03(15) ?
C25 C26 C31 . . 121.85(15) ?
C36 C31 C32 . . 118.28(16) ?
C36 C31 C26 . . 122.72(16) ?
C32 C31 C26 . . 118.97(16) ?
C33 C32 C31 . . 120.78(18) ?
C33 C32 H32 . . 119.6 ?
C31 C32 H32 . . 119.6 ?
C32 C33 C34 . . 120.39(19) ?
C32 C33 H33 . . 119.8 ?
C34 C33 H33 . . 119.8 ?
C35 C34 C33 . . 119.56(18) ?
C35 C34 H34 . . 120.2 ?
C33 C34 H34 . . 120.2 ?
C34 C35 C36 . . 120.72(19) ?
C34 C35 H35 . . 119.6 ?
C36 C35 H35 . . 119.6 ?
C35 C36 C31 . . 120.28(18) ?
C35 C36 H36 . . 119.9 ?
C31 C36 H36 . . 119.9 ?
C6 N1 N2 . . 122.47(15) ?
C3 N2 N1 . . 116.35(14) ?
C3 N4 C5 . . 121.87(15) ?
C3 N4 C2 . . 117.08(15) ?
C5 N4 C2 . . 121.00(14) ?
C26 N21 N22 . . 122.44(15) ?
C23 N22 N21 . . 116.45(15) ?
C23 N24 C25 . . 121.85(15) ?
C23 N24 C22 . . 117.10(15) ?
C25 N24 C22 . . 121.03(14) ?
C3 S1 C1 . . 92.33(9) ?
C23 S2 C21 . . 91.86(9) ?

loop_
_geom_bond_atom_site_label_1
_geom_bond_atom_site_label_2
_geom_bond_site_symmetry_2
_geom_bond_distance
_geom_bond_publ_flag
C1 C2 . 1.518(3) ?
C1 S1 . 1.819(2) ?
C1 H1A . 0.9900 ?
C1 H1B . 0.9900 ?
C2 N4 . 1.468(2) ?
C2 H2A . 0.9900 ?
C2 H2B . 0.9900 ?
C3 N2 . 1.298(2) ?
C3 N4 . 1.354(2) ?
C3 S1 . 1.7462(18) ?
C5 O1 . 1.221(2) ?
C5 N4 . 1.385(2) ?
C5 C6 . 1.477(2) ?
C6 N1 . 1.311(2) ?
C6 C11 . 1.488(2) ?
C11 C16 . 1.400(2) ?
C11 C12 . 1.408(2) ?
C12 C13 . 1.383(3) ?
C12 H12 . 0.9500 ?
C13 C14 . 1.391(3) ?
C13 H13 . 0.9500 ?
C14 C15 . 1.385(3) ?
C14 H14 . 0.9500 ?
C15 C16 . 1.390(3) ?
C15 H15 . 0.9500 ?
C16 H16 . 0.9500 ?
C21 C22 . 1.496(3) ?
C21 S2 . 1.819(2) ?
C21 H21A . 0.9900 ?
C21 H21B . 0.9900 ?
C22 N24 . 1.469(2) ?
C22 H22A . 0.9900 ?
C22 H22B . 0.9900 ?
C23 N22 . 1.297(2) ?
C23 N24 . 1.354(2) ?
C23 S2 . 1.7452(18) ?
C25 O2 . 1.224(2) ?
C25 N24 . 1.382(2) ?
C25 C26 . 1.474(2) ?
C26 N21 . 1.311(2) ?
C26 C31 . 1.488(2) ?
C31 C36 . 1.403(2) ?
C31 C32 . 1.403(3) ?
C32 C33 . 1.385(3) ?
C32 H32 . 0.9500 ?
C33 C34 . 1.385(3) ?
C33 H33 . 0.9500 ?
C34 C35 . 1.384(3) ?
C34 H34 . 0.9500 ?
C35 C36 . 1.390(3) ?
C35 H35 . 0.9500 ?
C36 H36 . 0.9500 ?
N1 N2 . 1.374(2) ?
N21 N22 . 1.375(2) ?

loop_
_geom_hbond_atom_site_label_D
_geom_hbond_atom_site_label_H
_geom_hbond_atom_site_label_A
_geom_hbond_site_symmetry_A
_geom_hbond_distance_DH
_geom_hbond_distance_HA
_geom_hbond_distance_DA
_geom_hbond_angle_DHA
C2 H2B N1 4_566 0.99 2.40 3.338(2) 158
C22 H22A N21 4_566 0.99 2.40 3.325(2) 155

loop_
_geom_torsion_atom_site_label_1
_geom_torsion_atom_site_label_2
_geom_torsion_atom_site_label_3
_geom_torsion_atom_site_label_4
_geom_torsion_site_symmetry_1
_geom_torsion_site_symmetry_2
_geom_torsion_site_symmetry_3
_geom_torsion_site_symmetry_4
_geom_torsion
_geom_torsion_publ_flag
S1 C1 C2 N4 . . . . 11.09(19) ?
O1 C5 C6 N1 . . . . -178.37(17) ?
N4 C5 C6 N1 . . . . 1.6(2) ?
O1 C5 C6 C11 . . . . 2.9(3) ?
N4 C5 C6 C11 . . . . -177.11(14) ?
N1 C6 C11 C16 . . . . 175.00(16) ?
C5 C6 C11 C16 . . . . -6.2(2) ?
N1 C6 C11 C12 . . . . -6.2(2) ?
C5 C6 C11 C12 . . . . 172.59(15) ?
C16 C11 C12 C13 . . . . 0.6(2) ?
C6 C11 C12 C13 . . . . -178.27(15) ?
C11 C12 C13 C14 . . . . -0.3(3) ?
C12 C13 C14 C15 . . . . -0.3(3) ?
C13 C14 C15 C16 . . . . 0.6(3) ?
C14 C15 C16 C11 . . . . -0.2(3) ?
C12 C11 C16 C15 . . . . -0.3(2) ?
C6 C11 C16 C15 . . . . 178.48(16) ?
S2 C21 C22 N24 . . . . -9.3(2) ?
O2 C25 C26 N21 . . . . 176.96(17) ?
N24 C25 C26 N21 . . . . -3.2(2) ?
O2 C25 C26 C31 . . . . -5.0(3) ?
N24 C25 C26 C31 . . . . 174.86(14) ?
N21 C26 C31 C36 . . . . -176.93(16) ?
C25 C26 C31 C36 . . . . 4.9(3) ?
N21 C26 C31 C32 . . . . 5.2(2) ?
C25 C26 C31 C32 . . . . -173.03(16) ?
C36 C31 C32 C33 . . . . -0.2(3) ?
C26 C31 C32 C33 . . . . 177.78(16) ?
C31 C32 C33 C34 . . . . 0.1(3) ?
C32 C33 C34 C35 . . . . 0.0(3) ?
C33 C34 C35 C36 . . . . 0.0(3) ?
C34 C35 C36 C31 . . . . -0.1(3) ?
C32 C31 C36 C35 . . . . 0.2(3) ?
C26 C31 C36 C35 . . . . -177.71(16) ?
C5 C6 N1 N2 . . . . -1.2(2) ?
C11 C6 N1 N2 . . . . 177.55(14) ?
N4 C3 N2 N1 . . . . 3.0(3) ?
S1 C3 N2 N1 . . . . -176.36(12) ?
C6 N1 N2 C3 . . . . -1.0(2) ?
N2 C3 N4 C5 . . . . -2.6(3) ?
S1 C3 N4 C5 . . . . 176.81(12) ?
N2 C3 N4 C2 . . . . -179.91(16) ?
S1 C3 N4 C2 . . . . -0.53(19) ?
O1 C5 N4 C3 . . . . -179.86(15) ?
C6 C5 N4 C3 . . . . 0.2(2) ?
O1 C5 N4 C2 . . . . -2.6(2) ?
C6 C5 N4 C2 . . . . 177.41(14) ?
C1 C2 N4 C3 . . . . -7.2(2) ?
C1 C2 N4 C5 . . . . 175.47(16) ?
C25 C26 N21 N22 . . . . 2.0(3) ?
C31 C26 N21 N22 . . . . -176.22(14) ?
N24 C23 N22 N21 . . . . -3.5(3) ?
S2 C23 N22 N21 . . . . 175.74(12) ?
C26 N21 N22 C23 . . . . 1.4(2) ?
N22 C23 N24 C25 . . . . 2.1(3) ?
S2 C23 N24 C25 . . . . -177.25(12) ?
N22 C23 N24 C22 . . . . -179.70(17) ?
S2 C23 N24 C22 . . . . 0.97(19) ?
O2 C25 N24 C23 . . . . -178.85(16) ?
C26 C25 N24 C23 . . . . 1.3(2) ?
O2 C25 N24 C22 . . . . 3.0(2) ?
C26 C25 N24 C22 . . . . -176.83(15) ?
C21 C22 N24 C23 . . . . 5.7(2) ?
C21 C22 N24 C25 . . . . -176.11(18) ?
N2 C3 S1 C1 . . . . -174.21(16) ?
N4 C3 S1 C1 . . . . 6.39(14) ?
C2 C1 S1 C3 . . . . -10.07(15) ?
N22 C23 S2 C21 . . . . 174.95(18) ?
N24 C23 S2 C21 . . . . -5.69(15) ?
C22 C21 S2 C23 . . . . 8.69(19) ?
